data_4100102
_journal_name_full 'Journal of the American Chemical Society'
_journal_paper_doi 10.1021/ja042930e
_journal_year 2005
_chemical_formula_sum 'C58 H70 Cl8 Fe2 P2 Pd2'
_chemical_formula_weight 1437.18
_space_group_IT_number 4
_symmetry_cell_setting monoclinic
_symmetry_space_group_name_Hall 'P 2yb'
_symmetry_space_group_name_H-M 'P 1 21 1'
_cell_angle_alpha 90.00
_cell_angle_beta 108.483(3)
_cell_angle_gamma 90.00
_cell_formula_units_Z 2
_cell_length_a 13.5209(6)
_cell_length_b 15.1921(7)
_cell_length_c 15.0232(6)
_cell_measurement_temperature 120(2)
_cell_volume 2926.7(2)
_exptl_crystal_density_diffrn 1.631
_cod_depositor_comments
;
The following automatic conversions were performed:
'_symmetry_cell_setting' value 'Monoclinic' changed to 'monoclinic'
according to '/home/saulius/struct/CIF-dictionaries/cif_core.dic'
dictionary named 'cif_core.dic' version 2.4.1 from 2010-06-29.

Automatic conversion script
Id: cif_fix_enum 1527 2010-12-29 10:47:43Z saulius 
;
_cod_original_sg_symbol_H-M 'P 21'
_cod_database_code 4100102

loop_
_symmetry_equiv_pos_as_xyz
'x, y, z'
'-x, y+1/2, -z'

loop_
_atom_site_label
_atom_site_type_symbol
_atom_site_fract_x
_atom_site_fract_y
_atom_site_fract_z
_atom_site_U_iso_or_equiv
_atom_site_adp_type
_atom_site_occupancy
_atom_site_symmetry_multiplicity
_atom_site_calc_flag
_atom_site_refinement_flags
_atom_site_disorder_assembly
_atom_site_disorder_group
C1 C 0.4077(6) 0.8506(5) 0.6552(5) 0.0330(18) Uani 1 1 d . . .
H1 H 0.4699 0.8170 0.6782 0.040 Uiso 1 1 calc R . .
C2 C 0.3720(6) 0.8958(5) 0.5691(5) 0.0343(19) Uani 1 1 d . . .
H2 H 0.4067 0.8979 0.5232 0.041 Uiso 1 1 calc R . .
C3 C 0.2751(6) 0.9378(5) 0.5617(5) 0.0314(18) Uani 1 1 d . . .
H3 H 0.2340 0.9728 0.5110 0.038 Uiso 1 1 calc R . .
C4 C 0.2530(6) 0.9169(5) 0.6451(5) 0.0327(18) Uani 1 1 d . . .
H4 H 0.1934 0.9355 0.6606 0.039 Uiso 1 1 calc R . .
C5 C 0.3324(6) 0.8652(5) 0.7001(6) 0.0349(19) Uani 1 1 d . . .
H5 H 0.3359 0.8426 0.7600 0.042 Uiso 1 1 calc R . .
C6 C 0.1297(5) 0.7347(5) 0.5495(5) 0.0274(17) Uani 1 1 d . . .
H6 H 0.0720 0.7488 0.5699 0.033 Uiso 1 1 calc R . .
C7 C 0.2153(6) 0.6841(5) 0.5981(6) 0.0312(18) Uani 1 1 d . . .
H7 H 0.2257 0.6580 0.6579 0.037 Uiso 1 1 calc R . .
C8 C 0.2852(6) 0.6771(4) 0.5443(5) 0.0233(15) Uani 1 1 d . . .
C9 C 0.2422(6) 0.7272(4) 0.4601(5) 0.0245(16) Uani 1 1 d . . .
C10 C 0.1442(5) 0.7620(5) 0.4625(5) 0.0247(15) Uani 1 1 d . . .
H10 H 0.0972 0.7969 0.4151 0.030 Uiso 1 1 calc R . .
C11 C 0.3865(5) 0.6280(4) 0.5753(5) 0.0227(16) Uani 1 1 d . . .
C12 C 0.4136(7) 0.5839(5) 0.6606(5) 0.0347(19) Uani 1 1 d . . .
H12 H 0.3694 0.5887 0.6985 0.042 Uiso 1 1 calc R . .
C13 C 0.5044(7) 0.5324(5) 0.6925(6) 0.037(2) Uani 1 1 d . . .
H13 H 0.5227 0.5038 0.7517 0.045 Uiso 1 1 calc R . .
C14 C 0.5668(6) 0.5245(5) 0.6347(5) 0.0308(18) Uani 1 1 d . . .
H14 H 0.6267 0.4878 0.6533 0.037 Uiso 1 1 calc R . .
C15 C 0.5426(6) 0.5690(5) 0.5521(5) 0.0280(17) Uani 1 1 d . . .
H15 H 0.5879 0.5645 0.5152 0.034 Uiso 1 1 calc R . .
C16 C 0.4524(6) 0.6215(4) 0.5195(5) 0.0263(17) Uani 1 1 d . . .
C17 C 0.3901(6) 0.5574(4) 0.3343(5) 0.0229(16) Uani 1 1 d . . .
H17 H 0.4557 0.5219 0.3554 0.027 Uiso 1 1 calc R . .
C18 C 0.3059(5) 0.5041(5) 0.3569(5) 0.0256(16) Uani 1 1 d . . .
H18A H 0.2388 0.5362 0.3350 0.031 Uiso 1 1 calc R . .
H18B H 0.3246 0.4961 0.4256 0.031 Uiso 1 1 calc R . .
C19 C 0.2940(6) 0.4141(5) 0.3090(5) 0.0313(17) Uani 1 1 d . . .
H19A H 0.3602 0.3810 0.3334 0.038 Uiso 1 1 calc R . .
H19B H 0.2388 0.3802 0.3240 0.038 Uiso 1 1 calc R . .
C20 C 0.2665(6) 0.4234(5) 0.2050(5) 0.0355(19) Uani 1 1 d . . .
H20A H 0.1970 0.4513 0.1798 0.043 Uiso 1 1 calc R . .
H20B H 0.2626 0.3644 0.1762 0.043 Uiso 1 1 calc R . .
C21 C 0.3478(7) 0.4798(5) 0.1780(5) 0.0354(19) Uani 1 1 d . . .
H21A H 0.4152 0.4481 0.1951 0.043 Uiso 1 1 calc R . .
H21B H 0.3241 0.4897 0.1093 0.043 Uiso 1 1 calc R . .
C22 C 0.3626(7) 0.5689(5) 0.2291(5) 0.0307(18) Uani 1 1 d . . .
H22A H 0.4188 0.6022 0.2150 0.037 Uiso 1 1 calc R . .
H22B H 0.2974 0.6035 0.2056 0.037 Uiso 1 1 calc R . .
C23 C 0.5359(5) 0.7104(4) 0.3809(5) 0.0226(16) Uani 1 1 d . . .
H23 H 0.5093 0.7453 0.3216 0.027 Uiso 1 1 calc R . .
C24 C 0.6162(6) 0.6465(5) 0.3637(6) 0.0317(18) Uani 1 1 d . . .
H24A H 0.6502 0.6122 0.4214 0.038 Uiso 1 1 calc R . .
H24B H 0.5810 0.6048 0.3129 0.038 Uiso 1 1 calc R . .
C25 C 0.6977(6) 0.6999(5) 0.3361(6) 0.0331(18) Uani 1 1 d . . .
H25A H 0.7498 0.6595 0.3245 0.040 Uiso 1 1 calc R . .
H25B H 0.6635 0.7325 0.2773 0.040 Uiso 1 1 calc R . .
C26 C 0.7514(6) 0.7635(6) 0.4122(5) 0.0367(18) Uani 1 1 d . . .
H26A H 0.8036 0.7977 0.3930 0.044 Uiso 1 1 calc R . .
H26B H 0.7885 0.7307 0.4701 0.044 Uiso 1 1 calc R . .
C27 C 0.6717(6) 0.8272(6) 0.4323(6) 0.041(2) Uani 1 1 d . . .
H27A H 0.7080 0.8662 0.4854 0.049 Uiso 1 1 calc R . .
H27B H 0.6403 0.8646 0.3765 0.049 Uiso 1 1 calc R . .
C28 C 0.5865(6) 0.7771(5) 0.4558(5) 0.0351(19) Uani 1 1 d . . .
H28A H 0.6165 0.7466 0.5167 0.042 Uiso 1 1 calc R . .
H28B H 0.5331 0.8190 0.4622 0.042 Uiso 1 1 calc R . .
C29 C 0.3487(6) 1.0105(5) 0.0505(5) 0.0265(16) Uani 1 1 d . . .
H29 H 0.3353 1.0280 0.1063 0.032 Uiso 1 1 calc R . .
C30 C 0.4140(5) 0.9409(5) 0.0419(5) 0.0279(17) Uani 1 1 d . . .
H30 H 0.4523 0.9030 0.0910 0.033 Uiso 1 1 calc R . .
C31 C 0.4129(6) 0.9372(5) -0.0519(5) 0.0290(17) Uani 1 1 d . . .
H31 H 0.4494 0.8964 -0.0778 0.035 Uiso 1 1 calc R . .
C32 C 0.3477(6) 1.0054(5) -0.0999(5) 0.0339(19) Uani 1 1 d . . .
H32 H 0.3336 1.0193 -0.1644 0.041 Uiso 1 1 calc R . .
C33 C 0.3069(6) 1.0494(5) -0.0384(6) 0.0318(18) Uani 1 1 d . . .
H33 H 0.2593 1.0973 -0.0538 0.038 Uiso 1 1 calc R . .
C34 C 0.1995(5) 0.8073(4) -0.1117(4) 0.0211(14) Uani 1 1 d . . .
H34 H 0.2280 0.7680 -0.1462 0.025 Uiso 1 1 calc R . .
C35 C 0.1369(5) 0.8799(5) -0.1482(5) 0.0245(15) Uani 1 1 d . . .
H35 H 0.1161 0.8989 -0.2118 0.029 Uiso 1 1 calc R . .
C36 C 0.1090(5) 0.9217(4) -0.0726(4) 0.0192(14) Uani 1 1 d . . .
C37 C 0.1563(5) 0.8739(4) 0.0106(4) 0.0152(13) Uani 1 1 d . . .
C38 C 0.2135(5) 0.8021(4) -0.0137(4) 0.0186(14) Uani 1 1 d . . .
H38 H 0.2533 0.7591 0.0284 0.022 Uiso 1 1 calc R . .
C39 C 0.0448(5) 1.0014(4) -0.0840(5) 0.0192(15) Uani 1 1 d . . .
C40 C 0.0240(5) 1.0512(5) -0.1683(5) 0.0236(16) Uani 1 1 d . . .
H40 H 0.0559 1.0345 -0.2137 0.028 Uiso 1 1 calc R . .
C41 C -0.0406(6) 1.1223(5) -0.1852(5) 0.0267(17) Uani 1 1 d . . .
H41 H -0.0519 1.1547 -0.2416 0.032 Uiso 1 1 calc R . .
C42 C -0.0893(6) 1.1477(5) -0.1228(5) 0.0283(17) Uani 1 1 d . . .
H42 H -0.1354 1.1966 -0.1361 0.034 Uiso 1 1 calc R . .
C43 C -0.0706(6) 1.1007(4) -0.0388(5) 0.0249(16) Uani 1 1 d . . .
H43 H -0.1054 1.1173 0.0045 0.030 Uiso 1 1 calc R . .
C44 C -0.0018(5) 1.0299(4) -0.0181(4) 0.0189(15) Uani 1 1 d . . .
C45 C 0.0540(5) 1.0651(4) 0.1861(5) 0.0219(15) Uani 1 1 d . . .
H45 H 0.0709 1.0329 0.2472 0.026 Uiso 1 1 calc R . .
C46 C -0.0320(6) 1.1303(5) 0.1880(5) 0.0277(16) Uani 1 1 d . . .
H46A H -0.0461 1.1707 0.1337 0.033 Uiso 1 1 calc R . .
H46B H -0.0970 1.0976 0.1827 0.033 Uiso 1 1 calc R . .
C47 C 0.0002(6) 1.1827(5) 0.2775(5) 0.0271(17) Uani 1 1 d . . .
H47A H 0.0117 1.1426 0.3318 0.033 Uiso 1 1 calc R . .
H47B H -0.0560 1.2244 0.2776 0.033 Uiso 1 1 calc R . .
C48 C 0.1011(6) 1.2337(5) 0.2862(5) 0.0349(19) Uani 1 1 d . . .
H48A H 0.0874 1.2775 0.2348 0.042 Uiso 1 1 calc R . .
H48B H 0.1233 1.2660 0.3465 0.042 Uiso 1 1 calc R . .
C49 C 0.1889(6) 1.1719(5) 0.2815(6) 0.039(2) Uani 1 1 d . . .
H49A H 0.2088 1.1331 0.3373 0.046 Uiso 1 1 calc R . .
H49B H 0.2508 1.2071 0.2822 0.046 Uiso 1 1 calc R . .
C50 C 0.1542(6) 1.1150(5) 0.1915(6) 0.0304(18) Uani 1 1 d . . .
H50A H 0.1419 1.1531 0.1356 0.036 Uiso 1 1 calc R . .
H50B H 0.2100 1.0725 0.1921 0.036 Uiso 1 1 calc R . .
C51 C -0.0973(5) 0.9244(4) 0.0911(4) 0.0204(14) Uani 1 1 d . . .
H51 H -0.1548 0.9666 0.0606 0.024 Uiso 1 1 calc R . .
C52 C -0.1133(6) 0.8407(4) 0.0286(5) 0.0261(16) Uani 1 1 d . . .
H52A H -0.1107 0.8569 -0.0344 0.031 Uiso 1 1 calc R . .
H52B H -0.0564 0.7983 0.0567 0.031 Uiso 1 1 calc R . .
C53 C -0.2190(6) 0.7975(5) 0.0195(5) 0.0325(18) Uani 1 1 d . . .
H53A H -0.2761 0.8378 -0.0145 0.039 Uiso 1 1 calc R . .
H53B H -0.2262 0.7426 -0.0174 0.039 Uiso 1 1 calc R . .
C54 C -0.2283(6) 0.7768(5) 0.1147(5) 0.0366(19) Uani 1 1 d . . .
H54A H -0.1760 0.7316 0.1458 0.044 Uiso 1 1 calc R . .
H54B H -0.2984 0.7524 0.1070 0.044 Uiso 1 1 calc R . .
C55 C -0.2110(6) 0.8595(5) 0.1771(6) 0.038(2) Uani 1 1 d . . .
H55A H -0.2669 0.9028 0.1490 0.045 Uiso 1 1 calc R . .
H55B H -0.2145 0.8434 0.2399 0.045 Uiso 1 1 calc R . .
C56 C -0.1050(6) 0.9009(6) 0.1871(5) 0.0359(19) Uani 1 1 d . . .
H56A H -0.0958 0.9547 0.2262 0.043 Uiso 1 1 calc R . .
H56B H -0.0488 0.8591 0.2189 0.043 Uiso 1 1 calc R . .
C57 C 0.4574(6) 0.6410(5) 0.9613(6) 0.0371(19) Uani 1 1 d . . .
H57 H 0.5080 0.5910 0.9789 0.044 Uiso 1 1 calc R . .
C58 C 0.0560(7) 0.5212(5) 0.4737(5) 0.0357(19) Uani 1 1 d . . .
H58 H 0.1197 0.5584 0.4840 0.043 Uiso 1 1 calc R . .
Cl1 Cl 0.17514(13) 0.88962(12) 0.30868(11) 0.0258(4) Uani 1 1 d . . .
Cl2 Cl 0.33045(13) 0.80841(11) 0.21135(11) 0.0226(4) Uani 1 1 d . . .
Cl3 Cl 0.4935(2) 0.70743(15) 0.88066(16) 0.0551(6) Uani 1 1 d . . .
Cl4 Cl 0.46639(18) 0.69922(15) 1.06320(16) 0.0471(5) Uani 1 1 d . . .
Cl5 Cl 0.33310(19) 0.59625(17) 0.9091(2) 0.0683(8) Uani 1 1 d . . .
Cl6 Cl -0.05291(18) 0.58662(15) 0.42218(19) 0.0539(6) Uani 1 1 d . . .
Cl7 Cl 0.06267(16) 0.43359(14) 0.39875(14) 0.0392(5) Uani 1 1 d . . .
Cl8 Cl 0.0564(3) 0.48005(18) 0.58144(19) 0.0900(11) Uani 1 1 d . . .
Fe1 Fe 0.26515(8) 0.80480(7) 0.57572(7) 0.0226(2) Uani 1 1 d . . .
Fe2 Fe 0.26595(7) 0.92099(6) -0.04533(6) 0.0194(2) Uani 1 1 d . . .
P1 P 0.41655(14) 0.66157(11) 0.39954(12) 0.0195(4) Uani 1 1 d . . .
P2 P 0.02792(14) 0.97731(11) 0.09624(12) 0.0187(4) Uani 1 1 d . . .
Pd1 Pd 0.29221(4) 0.76269(3) 0.35368(3) 0.01866(12) Uani 1 1 d . . .
Pd2 Pd 0.16578(4) 0.88937(3) 0.14468(3) 0.01780(12) Uani 1 1 d . . .

loop_
_atom_site_aniso_label
_atom_site_aniso_U_11
_atom_site_aniso_U_22
_atom_site_aniso_U_33
_atom_site_aniso_U_23
_atom_site_aniso_U_13
_atom_site_aniso_U_12
C1 0.031(4) 0.028(4) 0.033(4) -0.009(3) 0.000(4) -0.012(3)
C2 0.051(5) 0.024(4) 0.041(4) -0.015(4) 0.032(4) -0.017(4)
C3 0.050(5) 0.017(4) 0.027(4) 0.000(3) 0.013(4) -0.002(3)
C4 0.045(5) 0.019(4) 0.039(4) -0.009(3) 0.020(4) 0.001(3)
C5 0.042(5) 0.031(4) 0.031(4) -0.003(3) 0.011(4) -0.007(4)
C6 0.019(4) 0.030(4) 0.034(4) 0.003(3) 0.010(3) -0.006(3)
C7 0.042(5) 0.018(4) 0.036(4) 0.005(3) 0.016(4) -0.011(3)
C8 0.036(4) 0.011(3) 0.023(4) -0.006(3) 0.009(3) -0.004(3)
C9 0.037(4) 0.022(3) 0.018(3) -0.001(3) 0.014(3) -0.010(3)
C10 0.027(4) 0.023(3) 0.025(4) -0.004(3) 0.010(3) -0.006(3)
C11 0.028(4) 0.015(3) 0.024(4) -0.008(3) 0.006(3) -0.006(3)
C12 0.057(5) 0.028(4) 0.021(4) 0.006(3) 0.015(4) 0.000(4)
C13 0.048(5) 0.027(4) 0.027(4) 0.009(4) 0.000(4) 0.009(4)
C14 0.032(4) 0.024(4) 0.031(4) 0.011(3) 0.003(4) 0.009(3)
C15 0.030(4) 0.026(4) 0.026(4) 0.001(3) 0.007(3) 0.004(3)
C16 0.039(4) 0.015(3) 0.018(4) 0.001(3) -0.001(3) -0.002(3)
C17 0.024(4) 0.024(4) 0.020(4) -0.006(3) 0.006(3) -0.003(3)
C18 0.028(4) 0.024(4) 0.024(4) 0.000(3) 0.007(3) -0.003(3)
C19 0.027(4) 0.027(4) 0.040(4) -0.003(3) 0.010(3) -0.004(3)
C20 0.041(5) 0.022(4) 0.033(4) -0.013(3) -0.001(4) 0.001(4)
C21 0.049(5) 0.028(4) 0.027(4) 0.000(3) 0.010(4) 0.007(4)
C22 0.046(5) 0.023(4) 0.023(4) -0.008(3) 0.011(4) 0.000(3)
C23 0.028(4) 0.015(3) 0.022(4) 0.004(3) 0.003(3) 0.005(3)
C24 0.027(4) 0.023(4) 0.047(5) 0.009(4) 0.014(4) 0.004(3)
C25 0.025(4) 0.032(4) 0.039(5) 0.006(4) 0.005(4) 0.006(3)
C26 0.027(4) 0.044(5) 0.038(4) 0.006(4) 0.010(3) -0.005(4)
C27 0.041(5) 0.038(5) 0.048(5) -0.004(4) 0.020(4) -0.006(4)
C28 0.035(4) 0.027(4) 0.038(4) -0.010(4) 0.004(4) -0.012(3)
C29 0.030(4) 0.025(4) 0.020(4) -0.010(3) 0.001(3) -0.006(3)
C30 0.025(4) 0.024(4) 0.028(4) 0.002(3) -0.001(3) -0.010(3)
C31 0.025(4) 0.032(4) 0.034(4) -0.004(4) 0.014(3) -0.003(3)
C32 0.043(5) 0.032(4) 0.024(4) -0.002(4) 0.007(4) -0.017(4)
C33 0.026(4) 0.016(3) 0.047(5) -0.005(3) 0.003(4) -0.009(3)
C34 0.025(4) 0.020(3) 0.020(3) -0.004(3) 0.009(3) -0.003(3)
C35 0.025(4) 0.022(4) 0.025(4) 0.002(3) 0.006(3) 0.000(3)
C36 0.019(3) 0.020(3) 0.018(3) -0.005(3) 0.005(3) -0.004(3)
C37 0.012(3) 0.019(3) 0.013(3) -0.006(3) 0.001(3) -0.008(2)
C38 0.025(4) 0.009(3) 0.022(3) 0.002(3) 0.009(3) -0.002(3)
C39 0.017(3) 0.018(3) 0.018(4) 0.001(3) -0.001(3) -0.001(3)
C40 0.023(4) 0.024(4) 0.019(4) -0.003(3) 0.000(3) 0.000(3)
C41 0.026(4) 0.025(4) 0.024(4) 0.013(3) 0.001(3) -0.001(3)
C42 0.024(4) 0.022(4) 0.033(4) 0.001(3) 0.001(3) 0.003(3)
C43 0.033(4) 0.016(3) 0.024(4) 0.000(3) 0.007(3) 0.001(3)
C44 0.021(4) 0.018(3) 0.012(4) 0.003(3) -0.003(3) 0.003(3)
C45 0.028(4) 0.022(4) 0.016(3) -0.001(3) 0.008(3) 0.002(3)
C46 0.033(4) 0.025(4) 0.023(4) -0.004(3) 0.006(3) 0.004(3)
C47 0.035(4) 0.022(4) 0.024(4) -0.001(3) 0.010(3) 0.003(3)
C48 0.050(5) 0.020(4) 0.029(4) -0.011(3) 0.006(4) -0.007(3)
C49 0.035(5) 0.034(5) 0.042(5) -0.018(4) 0.006(4) -0.009(4)
C50 0.026(4) 0.028(4) 0.038(5) 0.001(4) 0.011(4) 0.003(3)
C51 0.030(4) 0.012(3) 0.017(3) -0.001(3) 0.005(3) 0.001(3)
C52 0.035(4) 0.013(3) 0.029(4) -0.004(3) 0.008(3) -0.006(3)
C53 0.039(4) 0.031(4) 0.029(4) -0.004(3) 0.012(4) -0.005(4)
C54 0.036(4) 0.033(5) 0.042(5) -0.002(4) 0.013(4) -0.004(4)
C55 0.043(5) 0.039(5) 0.037(5) -0.007(4) 0.021(4) -0.013(4)
C56 0.045(5) 0.041(5) 0.028(4) -0.007(4) 0.019(4) -0.011(4)
C57 0.036(5) 0.026(4) 0.042(5) 0.004(4) 0.004(4) 0.002(4)
C58 0.053(5) 0.026(4) 0.025(4) 0.004(3) 0.009(4) 0.005(4)
Cl1 0.0357(9) 0.0219(8) 0.0194(8) 0.0045(8) 0.0082(7) 0.0105(8)
Cl2 0.0257(9) 0.0206(8) 0.0209(8) 0.0039(7) 0.0067(7) 0.0034(7)
Cl3 0.0798(18) 0.0431(13) 0.0484(14) 0.0074(11) 0.0290(13) 0.0094(12)
Cl4 0.0502(13) 0.0459(13) 0.0494(13) 0.0020(11) 0.0216(11) 0.0079(10)
Cl5 0.0416(13) 0.0458(14) 0.105(2) -0.0144(15) 0.0048(14) 0.0000(11)
Cl6 0.0392(12) 0.0358(12) 0.0786(18) -0.0110(12) 0.0073(12) 0.0030(10)
Cl7 0.0409(11) 0.0382(11) 0.0376(11) -0.0066(9) 0.0113(10) 0.0032(9)
Cl8 0.192(4) 0.0481(15) 0.0431(15) 0.0023(12) 0.056(2) 0.0135(19)
Fe1 0.0281(6) 0.0195(5) 0.0208(5) -0.0008(4) 0.0085(5) -0.0019(4)
Fe2 0.0232(5) 0.0159(5) 0.0193(5) -0.0018(4) 0.0071(4) -0.0022(4)
P1 0.0220(9) 0.0146(8) 0.0194(9) 0.0013(7) 0.0033(8) 0.0016(7)
P2 0.0239(10) 0.0136(8) 0.0167(9) 0.0011(7) 0.0036(8) 0.0012(7)
Pd1 0.0235(3) 0.0140(2) 0.0167(3) 0.0016(2) 0.0039(2) 0.0023(2)
Pd2 0.0228(3) 0.0134(2) 0.0165(2) 0.0013(2) 0.0052(2) 0.0022(2)
